data_4062278
loop_
_publ_author_name
'Ionkin, Alex S.'
'Marshall, William J.'

_publ_section_title
;
 Synthesis and Unusual Thermal Behavior of (Lithium phosphino/amino)
 Difluorosilanes
;
_journal_issue 20
_journal_name_full Organometallics
_journal_page_first 4136
_journal_page_last 4144
_journal_paper_doi 10.1021/om0304412
_journal_volume 22
_journal_year 2003
_chemical_formula_sum 'C36 H49 F3 Si'
_chemical_formula_weight 566.84
_space_group_IT_number 57
_symmetry_cell_setting orthorhombic
_symmetry_space_group_name_Hall '-P 2c 2b'
_symmetry_space_group_name_H-M 'P b c m'
_cell_angle_alpha 90.0000(10)
_cell_angle_beta 90.0000(10)
_cell_angle_gamma 90.0000(10)
_cell_formula_units_Z 4
_cell_length_a 10.9519(11)
_cell_length_b 12.0840(12)
_cell_length_c 25.473(3)
_cell_measurement_temperature 163(2)
_cell_volume 3371.2(6)
_diffrn_ambient_temperature 163(2)
_exptl_crystal_density_diffrn 1.117
_cod_depositor_comments
;
The following automatic conversions were performed:
'_symmetry_cell_setting' value 'Orthorhombic' changed to 'orthorhombic'
according to '/home/saulius/struct/CIF-dictionaries/cif_core.dic'
dictionary named 'cif_core.dic' version 2.4.1 from 2010-06-29.

Automatic conversion script
Id: cif_fix_enum 1527 2010-12-29 10:47:43Z saulius 
;
_cod_database_code 4062278

loop_
_symmetry_equiv_pos_as_xyz
'x, y, z'
'-x, -y, z+1/2'
'-x, y+1/2, -z+1/2'
'x, -y+1/2, -z'
'-x, -y, -z'
'x, y, -z-1/2'
'x, -y-1/2, z-1/2'
'-x, y-1/2, z'

loop_
_atom_site_label
_atom_site_type_symbol
_atom_site_fract_x
_atom_site_fract_y
_atom_site_fract_z
_atom_site_U_iso_or_equiv
_atom_site_adp_type
_atom_site_occupancy
_atom_site_symmetry_multiplicity
_atom_site_calc_flag
_atom_site_refinement_flags
_atom_site_disorder_assembly
_atom_site_disorder_group
Si1 Si 0.68517(6) 0.03494(5) 0.2500 0.02585(19) Uani 1 2 d S . .
C1 C 0.7076(2) 0.18978(19) 0.2500 0.0240(5) Uani 1 2 d S . .
C2 C 0.71438(14) 0.24882(14) 0.29788(6) 0.0236(3) Uani 1 1 d . . .
C3 C 0.72165(16) 0.36394(14) 0.29716(7) 0.0273(4) Uani 1 1 d . . .
C4 C 0.7231(2) 0.4216(2) 0.2500 0.0292(5) Uani 1 2 d S . .
C5 C 0.71927(15) 0.19030(13) 0.34995(6) 0.0240(3) Uani 1 1 d . . .
C6 C 0.61312(15) 0.17670(14) 0.38010(6) 0.0259(4) Uani 1 1 d . . .
C7 C 0.62157(16) 0.12023(14) 0.42784(7) 0.0285(4) Uani 1 1 d . . .
H7A H 0.5498 0.1102 0.4483 0.034 Uiso 1 1 calc R . .
C8 C 0.73122(16) 0.07839(15) 0.44632(7) 0.0286(4) Uani 1 1 d . . .
C9 C 0.83611(16) 0.09564(16) 0.41654(7) 0.0323(4) Uani 1 1 d . . .
H9A H 0.9121 0.0686 0.4292 0.039 Uiso 1 1 calc R . .
C10 C 0.83266(15) 0.15171(15) 0.36850(7) 0.0291(4) Uani 1 1 d . . .
C11 C 0.49073(16) 0.22400(16) 0.36298(7) 0.0343(4) Uani 1 1 d . . .
H11A H 0.5006 0.2536 0.3266 0.041 Uiso 1 1 calc R . .
C12 C 0.4540(2) 0.3203(2) 0.39840(11) 0.0631(7) Uani 1 1 d . . .
H12A H 0.5161 0.3785 0.3964 0.095 Uiso 1 1 calc R . .
H12B H 0.4471 0.2943 0.4347 0.095 Uiso 1 1 calc R . .
H12C H 0.3752 0.3500 0.3868 0.095 Uiso 1 1 calc R . .
C13 C 0.3902(2) 0.1365(2) 0.36162(12) 0.0630(7) Uani 1 1 d . . .
H13A H 0.4157 0.0749 0.3391 0.095 Uiso 1 1 calc R . .
H13B H 0.3151 0.1693 0.3476 0.095 Uiso 1 1 calc R . .
H13C H 0.3752 0.1092 0.3973 0.095 Uiso 1 1 calc R . .
C14 C 0.73648(17) 0.01938(16) 0.49921(7) 0.0340(4) Uani 1 1 d . . .
H14A H 0.6508 0.0017 0.5098 0.041 Uiso 1 1 calc R . .
C15 C 0.8074(2) -0.08938(18) 0.49676(9) 0.0471(5) Uani 1 1 d . . .
H15A H 0.8012 -0.1275 0.5306 0.071 Uiso 1 1 calc R . .
H15B H 0.8934 -0.0740 0.4890 0.071 Uiso 1 1 calc R . .
H15C H 0.7731 -0.1364 0.4691 0.071 Uiso 1 1 calc R . .
C16 C 0.7904(2) 0.09515(19) 0.54090(8) 0.0471(5) Uani 1 1 d . . .
H16A H 0.7407 0.1624 0.5437 0.071 Uiso 1 1 calc R . .
H16B H 0.8741 0.1151 0.5311 0.071 Uiso 1 1 calc R . .
H16C H 0.7911 0.0568 0.5748 0.071 Uiso 1 1 calc R . .
C17 C 0.95114(16) 0.17518(17) 0.33924(8) 0.0368(4) Uani 1 1 d . . .
H17A H 0.9294 0.2047 0.3038 0.044 Uiso 1 1 calc R . .
C18 C 1.0302(2) 0.0725(2) 0.33133(10) 0.0531(6) Uani 1 1 d . . .
H18A H 0.9820 0.0147 0.3140 0.080 Uiso 1 1 calc R . .
H18B H 1.0585 0.0454 0.3655 0.080 Uiso 1 1 calc R . .
H18C H 1.1008 0.0913 0.3094 0.080 Uiso 1 1 calc R . .
C19 C 1.0245(2) 0.2642(2) 0.36787(11) 0.0584(7) Uani 1 1 d . . .
H19A H 0.9729 0.3294 0.3736 0.088 Uiso 1 1 calc R . .
H19B H 1.0954 0.2850 0.3466 0.088 Uiso 1 1 calc R . .
H19C H 1.0521 0.2354 0.4018 0.088 Uiso 1 1 calc R . .
F1 F 0.6573(7) -0.0160(3) 0.30101(14) 0.101(2) Uani 0.50 1 d P . .
F2 F 0.5726(5) 0.0068(4) 0.2845(3) 0.114(2) Uani 0.50 1 d P . .
F3 F 0.7930(4) -0.0265(2) 0.27428(19) 0.1044(19) Uani 0.50 1 d P . .
H4 H 0.721(2) 0.509(2) 0.2500 0.028(7) Uiso 1 2 d S . .
H3 H 0.7199(18) 0.4055(16) 0.3323(8) 0.032(5) Uiso 1 1 d . . .

loop_
_atom_site_aniso_label
_atom_site_aniso_U_11
_atom_site_aniso_U_22
_atom_site_aniso_U_33
_atom_site_aniso_U_23
_atom_site_aniso_U_13
_atom_site_aniso_U_12
Si1 0.0382(4) 0.0197(3) 0.0196(3) 0.000 0.000 -0.0035(3)
C1 0.0256(11) 0.0250(11) 0.0214(11) 0.000 0.000 0.0006(9)
C2 0.0222(7) 0.0279(8) 0.0207(8) 0.0002(6) 0.0001(6) 0.0015(6)
C3 0.0310(8) 0.0286(8) 0.0224(8) -0.0030(7) -0.0006(7) 0.0010(7)
C4 0.0362(13) 0.0239(12) 0.0273(12) 0.000 0.000 0.0015(10)
C5 0.0276(8) 0.0246(8) 0.0199(7) -0.0011(6) -0.0008(6) 0.0010(6)
C6 0.0265(8) 0.0267(8) 0.0243(8) -0.0005(6) -0.0003(6) -0.0011(7)
C7 0.0292(8) 0.0314(9) 0.0250(8) 0.0005(7) 0.0036(7) -0.0016(7)
C8 0.0340(9) 0.0290(9) 0.0229(8) 0.0028(7) -0.0005(7) -0.0004(7)
C9 0.0291(9) 0.0393(10) 0.0286(9) 0.0059(8) -0.0020(7) 0.0056(7)
C10 0.0286(9) 0.0339(9) 0.0249(8) 0.0024(7) 0.0022(7) 0.0039(7)
C11 0.0266(8) 0.0440(11) 0.0324(9) 0.0077(8) 0.0016(7) 0.0028(8)
C12 0.0587(15) 0.0599(15) 0.0709(17) -0.0062(13) -0.0023(13) 0.0295(13)
C13 0.0333(11) 0.0678(17) 0.088(2) 0.0122(15) -0.0138(12) -0.0080(11)
C14 0.0356(9) 0.0391(11) 0.0274(9) 0.0100(7) 0.0026(8) 0.0004(8)
C15 0.0679(14) 0.0361(11) 0.0371(11) 0.0093(9) -0.0028(10) 0.0054(10)
C16 0.0713(15) 0.0459(12) 0.0242(9) 0.0024(8) -0.0023(9) 0.0056(11)
C17 0.0293(9) 0.0490(11) 0.0320(10) 0.0118(8) 0.0051(7) 0.0070(8)
C18 0.0422(12) 0.0558(14) 0.0613(15) -0.0046(12) 0.0171(11) 0.0067(10)
C19 0.0434(12) 0.0481(13) 0.0838(18) 0.0002(13) 0.0224(12) -0.0065(10)
F1 0.234(7) 0.0366(18) 0.0323(16) 0.0009(13) 0.025(3) -0.029(3)
F2 0.127(4) 0.064(3) 0.151(5) -0.023(3) 0.077(3) -0.045(3)
F3 0.100(2) 0.0381(15) 0.175(5) 0.0062(19) -0.069(3) 0.0076(15)

loop_
_geom_bond_atom_site_label_1
_geom_bond_atom_site_label_2
_geom_bond_distance
_geom_bond_site_symmetry_2
_geom_bond_publ_flag
Si1 F1 1.470(3) . ?
Si1 F1 1.470(3) 6_556 ?
Si1 F3 1.526(3) . ?
Si1 F3 1.526(3) 6_556 ?
Si1 F2 1.551(4) 6_556 ?
Si1 F2 1.551(4) . ?
Si1 C1 1.887(2) . ?
C1 C2 1.415(2) 6_556 ?
C1 C2 1.415(2) . ?
C2 C3 1.394(2) . ?
C2 C5 1.504(2) . ?
C3 C4 1.389(2) . ?
C4 C3 1.389(2) 6_556 ?
C5 C6 1.403(2) . ?
C5 C10 1.408(2) . ?
C6 C7 1.398(2) . ?
C6 C11 1.521(2) . ?
C7 C8 1.385(2) . ?
C8 C9 1.392(2) . ?
C8 C14 1.525(2) . ?
C9 C10 1.399(2) . ?
C10 C17 1.523(2) . ?
C11 C13 1.527(3) . ?
C11 C12 1.527(3) . ?
C14 C16 1.521(3) . ?
C14 C15 1.528(3) . ?
C17 C18 1.526(3) . ?
C17 C19 1.528(3) . ?
F1 F2 1.055(7) . ?
F1 F3 1.640(7) . ?
F2 F2 1.757(13) 6_556 ?
F3 F3 1.237(10) 6_556 ?
